data_4079520
loop_
_publ_author_name
'Wong, Chin Min'
'Vuong, Khuong Q.'
'Gatus, Mark R. D.'
'Hua, Carol'
'Bhadbhade, Mohan'
'Messerle, Barbara A.'

_publ_section_title
;
 Catalyzed Tandem C--N/C--C Bond Formation for the Synthesis of Tricyclic
 Indoles using Ir(III) Pyrazolyl-1,2,3-Triazolyl Complexes
;
_journal_issue 21
_journal_name_full Organometallics
_journal_page_first 7500
_journal_paper_doi 10.1021/om300792b
_journal_volume 31
_journal_year 2012
_chemical_formula_sum 'C48.75 H26 B Cl1.5 F24 N6 O4 Rh'
_chemical_formula_weight 1382.65
_chemical_name_systematic
; 
 ? 
;
_space_group_IT_number 15
_symmetry_cell_setting monoclinic
_symmetry_space_group_name_Hall '-C 2yc'
_symmetry_space_group_name_H-M 'C 1 2/c 1'
_atom_sites_solution_hydrogens geom
_atom_sites_solution_primary direct
_atom_sites_solution_secondary difmap
_audit_creation_method SHELXL-97
_cell_angle_alpha 90.00
_cell_angle_beta 106.912(5)
_cell_angle_gamma 90.00
_cell_formula_units_Z 8
_cell_length_a 39.396(4)
_cell_length_b 18.3734(16)
_cell_length_c 16.4800(16)
_cell_measurement_reflns_used 9908
_cell_measurement_temperature 160(2)
_cell_measurement_theta_max 30.307
_cell_measurement_theta_min 2.494
_cell_volume 11413.0(19)
_computing_cell_refinement '<i>APEX2 </i>(Bruker, 2007)'
_computing_data_collection '<i>APEX2 </i>(Bruker, 2007)'
_computing_data_reduction '<i>APEX2 </i>(Bruker, 2007)'
_computing_molecular_graphics '<i>SHELXTL-Plus</i> (Sheldrick, 2008)'
_computing_structure_refinement '<i>SHELXL-97</i> (Sheldrick, 2008)'
_computing_structure_solution '<i>SHELXS-97</i> (Sheldrick, 2008)'
_diffrn_ambient_temperature 160(2)
_diffrn_measured_fraction_theta_full 0.998
_diffrn_measured_fraction_theta_max 0.998
_diffrn_measurement_device_type 'Bruker kappa APEXII CCD Diffractometer'
_diffrn_measurement_method '\f scans, and \w scans with \k offsets'
_diffrn_radiation_monochromator graphite
_diffrn_radiation_source 'fine-focus sealed tube'
_diffrn_radiation_type MoK\a
_diffrn_radiation_wavelength 0.71073
_diffrn_reflns_av_R_equivalents 0.0385
_diffrn_reflns_av_sigmaI/netI 0.0169
_diffrn_reflns_limit_h_max 46
_diffrn_reflns_limit_h_min -46
_diffrn_reflns_limit_k_max 21
_diffrn_reflns_limit_k_min -21
_diffrn_reflns_limit_l_max 19
_diffrn_reflns_limit_l_min -19
_diffrn_reflns_number 123073
_diffrn_reflns_theta_full 25.00
_diffrn_reflns_theta_max 25.00
_diffrn_reflns_theta_min 1.23
_exptl_absorpt_coefficient_mu 0.496
_exptl_absorpt_correction_T_max 0.9567
_exptl_absorpt_correction_T_min 0.9026
_exptl_absorpt_correction_type multi-scan
_exptl_absorpt_process_details 'SADABS (Bruker, 2001)'
_exptl_crystal_colour yellow
_exptl_crystal_density_diffrn 1.609
_exptl_crystal_density_method 'not measured'
_exptl_crystal_description Blocks
_exptl_crystal_F_000 5472
_exptl_crystal_size_max 0.21
_exptl_crystal_size_mid 0.21
_exptl_crystal_size_min 0.09
_refine_diff_density_max 1.249
_refine_diff_density_min -0.990
_refine_diff_density_rms 0.106
_refine_ls_extinction_method none
_refine_ls_goodness_of_fit_ref 0.755
_refine_ls_hydrogen_treatment constr
_refine_ls_matrix_type full
_refine_ls_number_parameters 819
_refine_ls_number_reflns 10039
_refine_ls_number_restraints 36
_refine_ls_restrained_S_all 0.775
_refine_ls_R_factor_all 0.0645
_refine_ls_R_factor_gt 0.0557
_refine_ls_shift/su_max 0.001
_refine_ls_shift/su_mean 0.000
_refine_ls_structure_factor_coef Fsqd
_refine_ls_weighting_details 'calc w=1/[\s^2^(Fo^2^)+(0.1541P)^2^+117.6605P] where P=(Fo^2^+2Fc^2^)/3'
_refine_ls_weighting_scheme calc
_refine_ls_wR_factor_gt 0.1646
_refine_ls_wR_factor_ref 0.1830
_reflns_number_gt 8611
_reflns_number_total 10039
_reflns_threshold_expression >2sigma(I)
_cod_data_source_file om300792b_si_003.cif
_cod_data_source_block chinmin6_p1bar
_cod_depositor_comments
;
The following automatic conversions were performed:

'_symmetry_cell_setting' value 'Monoclinic' changed to 'monoclinic'
according to /home/saulius/struct/CIF-dictionaries/cif_core.dic
dictionary named 'cif_core.dic' version 2.4.2 from
2011-04-26.

'_exptl_absorpt_correction_type' value 'Multi-scan'
changed to 'multi-scan' according to
/home/saulius/struct/CIF-dictionaries/cif_core.dic dictionary named
'cif_core.dic' version 2.4.2 from 2011-04-26.

Automatic conversion script
Id: cif_fix_values 1891 2012-01-12 08:04:46Z andrius 
;
_cod_original_sg_symbol_H-M 'C 2/c '
_cod_original_formula_sum 'C48.75 H26 B Cl1.50 F24 N6 O4 Rh'
_cod_database_code 4079520

loop_
_symmetry_equiv_pos_as_xyz
'x, y, z'
'-x, y, -z+1/2'
'x+1/2, y+1/2, z'
'-x+1/2, y+1/2, -z+1/2'
'-x, -y, -z'
'x, -y, z-1/2'
'-x+1/2, -y+1/2, -z'
'x+1/2, -y+1/2, z-1/2'

loop_
_atom_site_label
_atom_site_type_symbol
_atom_site_fract_x
_atom_site_fract_y
_atom_site_fract_z
_atom_site_U_iso_or_equiv
_atom_site_adp_type
_atom_site_occupancy
_atom_site_symmetry_multiplicity
_atom_site_calc_flag
_atom_site_refinement_flags
_atom_site_disorder_assembly
_atom_site_disorder_group
Rh1 Rh 0.169920(9) 0.110157(16) 0.61679(2) 0.02982(14) Uani 1 1 d . . .
N1 N 0.11965(10) 0.18268(19) 0.7001(2) 0.0334(8) Uani 1 1 d . . .
N2 N 0.12437(10) 0.1227(2) 0.6552(2) 0.0361(8) Uani 1 1 d . . .
C3 C 0.09301(14) 0.0882(3) 0.6327(3) 0.0492(12) Uani 1 1 d . . .
C4 C 0.06866(15) 0.1270(3) 0.6617(4) 0.0568(14) Uani 1 1 d . . .
H4A H 0.0451 0.1146 0.6541 0.068 Uiso 1 1 calc R . .
C5 C 0.08581(13) 0.1872(3) 0.7037(3) 0.0441(11) Uani 1 1 d . . .
C6 C 0.08742(19) 0.0200(4) 0.5810(5) 0.078(2) Uani 1 1 d . . .
H61 H 0.0982 0.0250 0.5361 0.117 Uiso 1 1 calc R . .
H62 H 0.0624 0.0114 0.5573 0.117 Uiso 1 1 calc R . .
H63 H 0.0980 -0.0203 0.6165 0.117 Uiso 1 1 calc R . .
C7 C 0.07331(16) 0.2491(3) 0.7460(4) 0.0594(14) Uani 1 1 d . . .
H72 H 0.0863 0.2498 0.8051 0.089 Uiso 1 1 calc R . .
H71 H 0.0485 0.2433 0.7399 0.089 Uiso 1 1 calc R . .
H73 H 0.0771 0.2940 0.7201 0.089 Uiso 1 1 calc R . .
C1A C 0.14853(11) 0.2349(2) 0.7285(2) 0.0322(9) Uani 1 1 d . . .
H2A H 0.1695 0.2108 0.7644 0.039 Uiso 1 1 calc R . .
H1A H 0.1418 0.2732 0.7611 0.039 Uiso 1 1 calc R . .
N1' N 0.16115(9) 0.32833(17) 0.5456(2) 0.0265(7) Uani 1 1 d . . .
N2' N 0.16850(9) 0.25901(17) 0.5308(2) 0.0285(7) Uani 1 1 d . . .
N3' N 0.16567(9) 0.22202(18) 0.5967(2) 0.0286(7) Uani 1 1 d . . .
C4' C 0.15641(10) 0.2664(2) 0.6528(2) 0.0276(8) Uani 1 1 d . . .
C5' C 0.15346(11) 0.3351(2) 0.6205(2) 0.0283(8) Uani 1 1 d . . .
H5' H 0.1475 0.3773 0.6444 0.034 Uiso 1 1 calc R . .
C6' C 0.15809(11) 0.3823(2) 0.4814(3) 0.0284(8) Uani 1 1 d . . .
C7' C 0.14275(12) 0.4484(2) 0.4894(3) 0.0361(9) Uani 1 1 d . . .
H7' H 0.1360 0.4588 0.5378 0.043 Uiso 1 1 calc R . .
C8' C 0.13746(12) 0.4992(2) 0.4246(3) 0.0372(10) Uani 1 1 d . . .
H8' H 0.1271 0.5441 0.4286 0.045 Uiso 1 1 calc R . .
C9' C 0.14788(11) 0.4815(2) 0.3544(3) 0.0332(9) Uani 1 1 d . . .
C10' C 0.16455(15) 0.4169(3) 0.3476(3) 0.0466(12) Uani 1 1 d . . .
H10' H 0.1720 0.4073 0.3001 0.056 Uiso 1 1 calc R . .
C11' C 0.17001(14) 0.3668(3) 0.4125(3) 0.0436(11) Uani 1 1 d . . .
H11' H 0.1816 0.3231 0.4098 0.052 Uiso 1 1 calc R . .
N4' N 0.13995(11) 0.5331(2) 0.2829(2) 0.0400(9) Uani 1 1 d . . .
O1' O 0.14400(11) 0.5123(2) 0.2159(2) 0.0527(9) Uani 1 1 d . . .
O2' O 0.12933(11) 0.59398(19) 0.2937(2) 0.0528(9) Uani 1 1 d . . .
C1B C 0.17452(14) 0.0112(3) 0.6445(3) 0.0424(11) Uani 1 1 d . . .
O1B O 0.17812(13) -0.04832(19) 0.6618(3) 0.0644(11) Uani 1 1 d . . .
C2B C 0.21041(14) 0.1008(2) 0.5817(3) 0.0366(10) Uani 1 1 d . . .
O2B O 0.23541(10) 0.0924(2) 0.5614(2) 0.0515(9) Uani 1 1 d . . .
B1C B 0.13934(11) 0.2683(2) 0.0701(3) 0.0255(9) Uani 1 1 d . . .
C11C C 0.12680(10) 0.2005(2) 0.0032(2) 0.0268(8) Uani 1 1 d . . .
C12C C 0.15139(10) 0.1583(2) -0.0222(2) 0.0277(8) Uani 1 1 d . . .
H12C H 0.1754 0.1686 0.0001 0.033 Uiso 1 1 calc R . .
C13C C 0.14104(11) 0.1012(2) -0.0801(3) 0.0299(9) Uani 1 1 d . . .
C14C C 0.10594(11) 0.0813(2) -0.1117(3) 0.0338(9) Uani 1 1 d . . .
H14C H 0.0991 0.0432 -0.1501 0.041 Uiso 1 1 calc R . .
C15C C 0.08104(11) 0.1200(2) -0.0845(3) 0.0355(9) Uani 1 1 d . . .
C16C C 0.09130(11) 0.1783(2) -0.0283(3) 0.0317(9) Uani 1 1 d . . .
H16C H 0.0740 0.2032 -0.0112 0.038 Uiso 1 1 calc R . .
C17C C 0.16925(12) 0.0623(2) -0.1078(3) 0.0340(9) Uani 1 1 d . . .
C18C C 0.04262(13) 0.1010(3) -0.1171(4) 0.0493(12) Uani 1 1 d . . .
F171 F 0.19171(8) 0.10878(14) -0.1283(2) 0.0472(7) Uani 1 1 d . . .
F172 F 0.18957(8) 0.01979(16) -0.04701(18) 0.0496(7) Uani 1 1 d . . .
F173 F 0.15620(8) 0.02030(18) -0.1760(2) 0.0580(8) Uani 1 1 d . . .
F181 F 0.03580(11) 0.0493(3) -0.1745(4) 0.140(3) Uani 1 1 d . . .
F182 F 0.02284(9) 0.1561(3) -0.1562(3) 0.0925(14) Uani 1 1 d . . .
F183 F 0.02851(9) 0.0832(3) -0.0569(3) 0.0854(13) Uani 1 1 d . . .
C21C C 0.10557(10) 0.3224(2) 0.0650(2) 0.0269(8) Uani 1 1 d . . .
C22C C 0.08493(11) 0.3476(2) -0.0143(3) 0.0331(9) Uani 1 1 d . . .
H22C H 0.0910 0.3338 -0.0625 0.040 Uiso 1 1 calc R . .
C23C C 0.05556(13) 0.3925(2) -0.0234(3) 0.0395(10) Uani 1 1 d . A .
C24C C 0.04617(12) 0.4149(3) 0.0473(3) 0.0409(10) Uani 1 1 d . . .
H24C H 0.0266 0.4449 0.0418 0.049 Uiso 1 1 calc R . .
C25C C 0.06653(12) 0.3918(2) 0.1260(3) 0.0367(10) Uani 1 1 d . . .
C26C C 0.09565(11) 0.3470(2) 0.1346(3) 0.0324(9) Uani 1 1 d . . .
H26C H 0.1090 0.3329 0.1887 0.039 Uiso 1 1 calc R . .
C27C C 0.03458(13) 0.4154(3) -0.1092(4) 0.0655(17) Uani 1 1 d DU . .
C28C C 0.05670(14) 0.4164(3) 0.2027(3) 0.0556(14) Uani 1 1 d . . .
F271 F 0.0529(2) 0.4188(5) -0.1658(5) 0.058(2) Uiso 0.40 1 d PDU A 1
F272 F 0.0101(3) 0.3594(5) -0.1440(6) 0.080(3) Uiso 0.40 1 d PDU A 1
F273 F 0.0144(3) 0.4733(5) -0.1176(7) 0.082(3) Uiso 0.40 1 d PDU A 1
F274 F 0.0440(2) 0.3910(5) -0.1751(5) 0.0462(18) Uiso 0.40 1 d PDU A 2
F275 F 0.0000(2) 0.4103(7) -0.1263(7) 0.087(3) Uiso 0.40 1 d PDU A 2
F276 F 0.0397(3) 0.4907(5) -0.1157(6) 0.078(3) Uiso 0.40 1 d PDU A 2
F277 F 0.0282(4) 0.3615(8) -0.1664(10) 0.061(4) Uiso 0.20 1 d PDU A 3
F278 F 0.0029(2) 0.4436(6) -0.1102(6) 0.0153(19) Uiso 0.20 1 d PDU A 3
F279 F 0.0522(5) 0.4677(9) -0.1375(15) 0.094(6) Uiso 0.20 1 d PDU A 3
F281 F 0.02235(9) 0.4116(3) 0.1936(2) 0.0779(11) Uani 1 1 d . . .
F282 F 0.06454(12) 0.4871(2) 0.2200(3) 0.0923(13) Uani 1 1 d . . .
F283 F 0.07422(12) 0.3826(3) 0.2733(2) 0.0997(17) Uani 1 1 d . . .
C31C C 0.15371(10) 0.2311(2) 0.1650(2) 0.0252(8) Uani 1 1 d . . .
C32C C 0.12962(11) 0.1971(2) 0.2009(3) 0.0298(8) Uani 1 1 d . . .
H32C H 0.1058 0.1949 0.1696 0.036 Uiso 1 1 calc R . .
C33C C 0.14007(12) 0.1666(2) 0.2819(3) 0.0340(9) Uani 1 1 d . . .
C34C C 0.17528(12) 0.1665(2) 0.3297(3) 0.0340(9) Uani 1 1 d . . .
H34C H 0.1824 0.1462 0.3837 0.041 Uiso 1 1 calc R . .
C35C C 0.19953(11) 0.1975(2) 0.2947(3) 0.0303(8) Uani 1 1 d . . .
C36C C 0.18914(10) 0.2293(2) 0.2141(2) 0.0275(8) Uani 1 1 d . . .
H36C H 0.2063 0.2498 0.1926 0.033 Uiso 1 1 calc R . .
C37C C 0.11198(14) 0.1362(3) 0.3164(4) 0.0503(13) Uani 1 1 d . . .
C38C C 0.23787(12) 0.2020(3) 0.3452(3) 0.0415(11) Uani 1 1 d . . .
F371 F 0.09369(9) 0.0823(2) 0.2684(2) 0.0746(11) Uani 1 1 d . . .
F372 F 0.08821(12) 0.1863(3) 0.3203(3) 0.1039(17) Uani 1 1 d . . .
F373 F 0.12456(10) 0.1085(2) 0.3944(2) 0.0680(10) Uani 1 1 d . . .
F381 F 0.24717(10) 0.1545(3) 0.4083(2) 0.0858(13) Uani 1 1 d . . .
F382 F 0.24582(12) 0.2649(2) 0.3812(5) 0.153(3) Uani 1 1 d . . .
F383 F 0.25966(9) 0.1868(3) 0.3008(2) 0.0958(16) Uani 1 1 d . . .
C41C C 0.17026(10) 0.3203(2) 0.0514(2) 0.0257(8) Uani 1 1 d . . .
C42C C 0.18515(11) 0.3751(2) 0.1100(3) 0.0290(8) Uani 1 1 d . . .
H42C H 0.1767 0.3811 0.1567 0.035 Uiso 1 1 calc R . .
C43C C 0.21194(10) 0.4209(2) 0.1017(3) 0.0299(8) Uani 1 1 d . . .
C44C C 0.22462(11) 0.4153(2) 0.0316(3) 0.0339(9) Uani 1 1 d . . .
H44C H 0.2424 0.4461 0.0254 0.041 Uiso 1 1 calc R . .
C45C C 0.21008(11) 0.3628(2) -0.0286(3) 0.0323(9) Uani 1 1 d . B .
C46C C 0.18320(10) 0.3166(2) -0.0187(2) 0.0278(8) Uani 1 1 d . . .
H46C H 0.1736 0.2823 -0.0605 0.033 Uiso 1 1 calc R . .
C47C C 0.22717(12) 0.4771(2) 0.1683(3) 0.0385(10) Uani 1 1 d . . .
C48C C 0.22421(9) 0.3536(2) -0.1020(3) 0.0425(11) Uani 1 1 d DU . .
F471 F 0.22984(11) 0.45269(19) 0.24700(18) 0.0704(10) Uani 1 1 d . . .
F472 F 0.20724(8) 0.53657(16) 0.1595(2) 0.0559(8) Uani 1 1 d . . .
F473 F 0.25933(8) 0.49946(18) 0.1694(2) 0.0638(9) Uani 1 1 d . . .
F481 F 0.25685(15) 0.3777(4) -0.0928(4) 0.0364(14) Uiso 0.40 1 d PDU B 1
F482 F 0.22663(19) 0.2787(3) -0.1221(5) 0.0433(15) Uiso 0.40 1 d PDU B 1
F483 F 0.20260(18) 0.3792(5) -0.1760(4) 0.0561(18) Uiso 0.45 1 d PDU B 1
F484 F 0.25884(18) 0.3431(5) -0.0798(5) 0.0360(19) Uiso 0.30 1 d PDU B 2
F485 F 0.2092(2) 0.3032(5) -0.1566(6) 0.046(2) Uiso 0.30 1 d PDU B 2
F486 F 0.2188(3) 0.4176(5) -0.1460(7) 0.062(3) Uiso 0.30 1 d PDU B 2
F487 F 0.2464(3) 0.2972(6) -0.0909(8) 0.076(3) Uiso 0.30 1 d PDU B 3
F488 F 0.20002(19) 0.3435(5) -0.1757(4) 0.0309(17) Uiso 0.30 1 d PDU B 3
F489 F 0.2437(3) 0.4110(5) -0.1133(7) 0.073(3) Uiso 0.35 1 d PDU B 3
C1D C 0.9460(6) 0.3377(13) 0.0188(15) 0.119(6) Uiso 0.50 1 d P . .
Cl2D Cl 0.92431(11) 0.2633(3) 0.0213(3) 0.1068(16) Uani 0.50 1 d P . .
Cl1D Cl 0.93628(10) 0.3949(2) -0.0557(3) 0.0853(11) Uani 0.50 1 d P . .
C1E C 0.0032(10) 0.162(2) 0.173(3) 0.103(11) Uiso 0.25 1 d P . .
Cl1E Cl 0.0231(4) 0.2199(8) 0.1045(9) 0.074(3) Uiso 0.13 1 d P . .
Cl2E Cl 0.0022(6) 0.0876(14) 0.1319(15) 0.120(6) Uiso 0.13 1 d P . .
Cl3E Cl 0.0128(9) 0.136(2) 0.103(2) 0.159(10) Uiso 0.13 1 d P . .
Cl4E Cl 0.0063(8) 0.2344(16) 0.2132(18) 0.145(9) Uiso 0.13 1 d P . .

loop_
_atom_site_aniso_label
_atom_site_aniso_U_11
_atom_site_aniso_U_22
_atom_site_aniso_U_33
_atom_site_aniso_U_23
_atom_site_aniso_U_13
_atom_site_aniso_U_12
Rh1 0.0396(2) 0.0209(2) 0.0283(2) -0.00009(11) 0.00894(15) -0.00146(12)
N1 0.041(2) 0.0323(18) 0.0304(18) 0.0010(14) 0.0150(15) -0.0039(15)
N2 0.041(2) 0.0329(19) 0.0347(19) -0.0033(15) 0.0111(16) -0.0070(16)
C3 0.045(3) 0.053(3) 0.049(3) -0.008(2) 0.014(2) -0.020(2)
C4 0.040(3) 0.073(4) 0.058(3) -0.005(3) 0.016(2) -0.018(3)
C5 0.043(3) 0.053(3) 0.040(2) 0.005(2) 0.018(2) -0.001(2)
C6 0.076(4) 0.075(4) 0.086(5) -0.038(4) 0.028(4) -0.043(4)
C7 0.062(3) 0.062(3) 0.066(4) 0.001(3) 0.037(3) 0.006(3)
C1A 0.041(2) 0.031(2) 0.0232(19) 0.0003(16) 0.0062(17) -0.0033(17)
N1' 0.0333(17) 0.0226(16) 0.0244(16) 0.0016(13) 0.0096(13) 0.0012(13)
N2' 0.0367(18) 0.0216(16) 0.0287(17) 0.0017(13) 0.0121(14) 0.0027(13)
N3' 0.0332(17) 0.0239(17) 0.0281(16) -0.0002(13) 0.0078(14) -0.0001(13)
C4' 0.031(2) 0.0260(19) 0.0234(18) 0.0005(15) 0.0049(15) -0.0009(15)
C5' 0.036(2) 0.0253(19) 0.0259(19) -0.0028(15) 0.0127(16) 0.0000(16)
C6' 0.033(2) 0.0255(19) 0.028(2) 0.0025(15) 0.0115(17) -0.0007(15)
C7' 0.051(3) 0.029(2) 0.031(2) 0.0024(17) 0.0172(19) 0.0060(19)
C8' 0.050(3) 0.025(2) 0.039(2) 0.0019(17) 0.018(2) 0.0059(18)
C9' 0.034(2) 0.031(2) 0.035(2) 0.0081(17) 0.0106(17) -0.0038(17)
C10' 0.073(3) 0.039(3) 0.040(3) 0.009(2) 0.034(2) 0.010(2)
C11' 0.062(3) 0.033(2) 0.043(3) 0.008(2) 0.029(2) 0.013(2)
N4' 0.048(2) 0.036(2) 0.038(2) 0.0105(16) 0.0141(17) -0.0049(17)
O1' 0.074(2) 0.050(2) 0.0410(19) 0.0139(16) 0.0289(18) 0.0003(18)
O2' 0.071(2) 0.0339(18) 0.054(2) 0.0145(16) 0.0201(19) 0.0050(17)
C1B 0.061(3) 0.032(3) 0.039(2) -0.0027(19) 0.020(2) -0.003(2)
O1B 0.102(3) 0.0237(18) 0.072(3) 0.0059(17) 0.032(2) -0.0012(18)
C2B 0.052(3) 0.023(2) 0.035(2) -0.0017(17) 0.012(2) -0.0017(18)
O2B 0.054(2) 0.049(2) 0.057(2) -0.0081(17) 0.0269(18) -0.0018(17)
B1C 0.024(2) 0.029(2) 0.026(2) -0.0002(17) 0.0090(17) 0.0026(17)
C11C 0.0281(19) 0.029(2) 0.0236(18) 0.0034(15) 0.0082(15) 0.0021(15)
C12C 0.0265(19) 0.0276(19) 0.0277(19) 0.0020(16) 0.0057(15) 0.0034(15)
C13C 0.035(2) 0.028(2) 0.027(2) 0.0030(15) 0.0082(17) 0.0051(16)
C14C 0.035(2) 0.031(2) 0.032(2) -0.0049(17) 0.0044(17) -0.0001(17)
C15C 0.030(2) 0.036(2) 0.038(2) -0.0007(18) 0.0052(18) -0.0014(17)
C16C 0.027(2) 0.034(2) 0.035(2) -0.0015(17) 0.0096(17) 0.0031(16)
C17C 0.042(2) 0.028(2) 0.034(2) 0.0016(17) 0.0137(18) 0.0065(18)
C18C 0.034(3) 0.052(3) 0.055(3) -0.007(2) 0.004(2) -0.007(2)
F171 0.0512(16) 0.0394(15) 0.0623(18) 0.0088(12) 0.0341(15) 0.0094(12)
F172 0.0533(16) 0.0475(16) 0.0534(16) 0.0190(13) 0.0241(13) 0.0253(13)
F173 0.0589(18) 0.0643(19) 0.0535(17) -0.0280(15) 0.0203(14) 0.0034(15)
F181 0.048(2) 0.168(5) 0.196(6) -0.130(5) 0.022(3) -0.037(3)
F182 0.0331(17) 0.111(3) 0.111(3) 0.045(3) -0.0151(18) -0.0062(18)
F183 0.0371(17) 0.127(3) 0.086(3) 0.036(3) 0.0087(17) -0.020(2)
C21C 0.0264(19) 0.0271(19) 0.0278(19) 0.0009(15) 0.0091(15) 0.0005(15)
C22C 0.037(2) 0.034(2) 0.031(2) 0.0043(17) 0.0153(18) 0.0060(18)
C23C 0.038(2) 0.039(3) 0.043(3) 0.0080(19) 0.014(2) 0.0097(18)
C24C 0.036(2) 0.040(2) 0.048(3) 0.004(2) 0.015(2) 0.0140(19)
C25C 0.036(2) 0.038(2) 0.038(2) -0.0047(18) 0.0142(19) 0.0068(18)
C26C 0.031(2) 0.035(2) 0.032(2) -0.0021(17) 0.0099(17) 0.0048(17)
C27C 0.057(3) 0.081(4) 0.060(4) 0.028(3) 0.019(3) 0.036(3)
C28C 0.049(3) 0.072(4) 0.047(3) -0.008(3) 0.017(2) 0.026(3)
F281 0.0512(19) 0.124(3) 0.069(2) -0.016(2) 0.0353(17) 0.010(2)
F282 0.102(3) 0.088(3) 0.099(3) -0.049(2) 0.048(3) 0.000(2)
F283 0.105(3) 0.158(4) 0.042(2) 0.006(2) 0.032(2) 0.072(3)
C31C 0.0272(19) 0.0208(18) 0.0279(19) -0.0035(15) 0.0087(15) 0.0029(14)
C32C 0.0269(19) 0.030(2) 0.033(2) 0.0025(16) 0.0091(16) 0.0004(16)
C33C 0.040(2) 0.030(2) 0.037(2) 0.0036(17) 0.0186(19) 0.0011(18)
C34C 0.046(2) 0.029(2) 0.027(2) 0.0029(16) 0.0109(18) 0.0055(18)
C35C 0.032(2) 0.028(2) 0.029(2) -0.0030(16) 0.0059(17) 0.0050(16)
C36C 0.0283(19) 0.0251(19) 0.030(2) -0.0015(15) 0.0094(16) 0.0016(15)
C37C 0.049(3) 0.053(3) 0.057(3) 0.024(3) 0.027(2) 0.006(2)
C38C 0.038(2) 0.038(2) 0.041(2) 0.000(2) 0.000(2) 0.0058(19)
F371 0.058(2) 0.090(3) 0.070(2) 0.029(2) 0.0084(17) -0.0299(19)
F372 0.099(3) 0.096(3) 0.157(4) 0.060(3) 0.101(3) 0.043(2)
F373 0.075(2) 0.087(3) 0.0480(18) 0.0227(16) 0.0267(17) -0.0126(18)
F381 0.055(2) 0.122(3) 0.065(2) 0.043(2) -0.0061(17) 0.004(2)
F382 0.066(3) 0.068(3) 0.252(7) -0.074(4) -0.066(4) 0.011(2)
F383 0.0351(17) 0.192(5) 0.059(2) 0.020(3) 0.0108(15) 0.017(2)
C41C 0.0244(18) 0.0276(19) 0.0250(18) 0.0016(15) 0.0069(15) 0.0033(15)
C42C 0.031(2) 0.0277(19) 0.030(2) 0.0008(16) 0.0117(17) 0.0049(16)
C43C 0.0281(19) 0.028(2) 0.032(2) 0.0004(16) 0.0068(16) 0.0026(16)
C44C 0.026(2) 0.038(2) 0.037(2) 0.0055(18) 0.0078(17) -0.0027(17)
C45C 0.027(2) 0.041(2) 0.030(2) 0.0047(18) 0.0084(16) 0.0007(17)
C46C 0.0257(19) 0.033(2) 0.0241(19) 0.0003(16) 0.0060(15) 0.0024(16)
C47C 0.035(2) 0.035(2) 0.043(2) -0.0009(19) 0.0079(19) -0.0025(18)
C48C 0.032(2) 0.061(3) 0.037(2) 0.000(2) 0.0142(19) -0.007(2)
F471 0.106(3) 0.060(2) 0.0340(15) -0.0053(14) 0.0040(16) -0.0266(19)
F472 0.0496(16) 0.0443(16) 0.072(2) -0.0189(14) 0.0142(15) 0.0061(13)
F473 0.0397(16) 0.065(2) 0.089(2) -0.0373(18) 0.0212(15) -0.0173(14)
Cl2D 0.073(2) 0.109(3) 0.106(3) 0.045(3) -0.024(2) -0.016(2)
Cl1D 0.074(2) 0.081(2) 0.110(3) 0.000(2) 0.040(2) -0.0153(17)

loop_
_atom_type_symbol
_atom_type_description
_atom_type_scat_dispersion_real
_atom_type_scat_dispersion_imag
_atom_type_scat_source
C C 0.0033 0.0016 'International Tables Vol C Tables 4.2.6.8 and 6.1.1.4'
H H 0.0000 0.0000 'International Tables Vol C Tables 4.2.6.8 and 6.1.1.4'
B B 0.0013 0.0007 'International Tables Vol C Tables 4.2.6.8 and 6.1.1.4'
F F 0.0171 0.0103 'International Tables Vol C Tables 4.2.6.8 and 6.1.1.4'
N N 0.0061 0.0033 'International Tables Vol C Tables 4.2.6.8 and 6.1.1.4'
O O 0.0106 0.0060 'International Tables Vol C Tables 4.2.6.8 and 6.1.1.4'
Rh Rh -1.1178 0.9187 'International Tables Vol C Tables 4.2.6.8 and 6.1.1.4'
Cl Cl 0.1484 0.1585 'International Tables Vol C Tables 4.2.6.8 and 6.1.1.4'

loop_
_geom_angle_atom_site_label_1
_geom_angle_atom_site_label_2
_geom_angle_atom_site_label_3
_geom_angle
_geom_angle_site_symmetry_1
C2B Rh1 C1B 87.4(2) .
C2B Rh1 N3' 94.54(16) .
C1B Rh1 N3' 175.23(17) .
C2B Rh1 N2 178.89(17) .
C1B Rh1 N2 93.71(19) .
N3' Rh1 N2 84.38(14) .
C5 N1 N2 111.3(4) .
C5 N1 C1A 129.2(4) .
N2 N1 C1A 119.1(3) .
C3 N2 N1 105.7(4) .
C3 N2 Rh1 132.0(3) .
N1 N2 Rh1 121.2(3) .
N2 C3 C4 109.6(5) .
N2 C3 C6 121.7(5) .
C4 C3 C6 128.7(5) .
C5 C4 C3 107.4(5) .
C5 C4 H4A 126.3 .
C3 C4 H4A 126.3 .
N1 C5 C4 106.0(4) .
N1 C5 C7 122.0(5) .
C4 C5 C7 132.0(5) .
C3 C6 H61 109.5 .
C3 C6 H62 109.5 .
H61 C6 H62 109.5 .
C3 C6 H63 109.5 .
H61 C6 H63 109.5 .
H62 C6 H63 109.5 .
C5 C7 H72 109.5 .
C5 C7 H71 109.5 .
H72 C7 H71 109.5 .
C5 C7 H73 109.5 .
H72 C7 H73 109.5 .
H71 C7 H73 109.5 .
N1 C1A C4' 108.7(3) .
N1 C1A H2A 109.9 .
C4' C1A H2A 109.9 .
N1 C1A H1A 109.9 .
C4' C1A H1A 109.9 .
H2A C1A H1A 108.3 .
N2' N1' C5' 111.6(3) .
N2' N1' C6' 120.0(3) .
C5' N1' C6' 128.0(3) .
N3' N2' N1' 105.4(3) .
N2' N3' C4' 110.9(3) .
N2' N3' Rh1 128.4(3) .
C4' N3' Rh1 120.6(3) .
N3' C4' C5' 107.4(3) .
N3' C4' C1A 120.0(4) .
C5' C4' C1A 132.3(4) .
N1' C5' C4' 104.7(3) .
N1' C5' H5' 127.6 .
C4' C5' H5' 127.6 .
C7' C6' C11' 121.6(4) .
C7' C6' N1' 119.1(4) .
C11' C6' N1' 119.3(4) .
C6' C7' C8' 119.4(4) .
C6' C7' H7' 120.3 .
C8' C7' H7' 120.3 .
C9' C8' C7' 118.3(4) .
C9' C8' H8' 120.9 .
C7' C8' H8' 120.9 .
C8' C9' C10' 122.6(4) .
C8' C9' N4' 118.4(4) .
C10' C9' N4' 119.0(4) .
C9' C10' C11' 118.9(4) .
C9' C10' H10' 120.6 .
C11' C10' H10' 120.6 .
C6' C11' C10' 119.1(4) .
C6' C11' H11' 120.4 .
C10' C11' H11' 120.4 .
O1' N4' O2' 123.8(4) .
O1' N4' C9' 117.9(4) .
O2' N4' C9' 118.3(4) .
O1B C1B Rh1 178.4(5) .
O2B C2B Rh1 177.4(4) .
C11C B1C C21C 110.1(3) .
C11C B1C C41C 114.1(3) .
C21C B1C C41C 105.8(3) .
C11C B1C C31C 106.0(3) .
C21C B1C C31C 110.4(3) .
C41C B1C C31C 110.5(3) .
C12C C11C C16C 115.5(4) .
C12C C11C B1C 121.5(3) .
C16C C11C B1C 122.9(3) .
C13C C12C C11C 122.1(4) .
C13C C12C H12C 118.9 .
C11C C12C H12C 118.9 .
C14C C13C C12C 121.2(4) .
C14C C13C C17C 120.7(4) .
C12C C13C C17C 118.1(4) .
C13C C14C C15C 117.9(4) .
C13C C14C H14C 121.0 .
C15C C14C H14C 121.0 .
C14C C15C C16C 120.8(4) .
C14C C15C C18C 120.2(4) .
C16C C15C C18C 119.0(4) .
C15C C16C C11C 122.3(4) .
C15C C16C H16C 118.9 .
C11C C16C H16C 118.9 .
F172 C17C F173 107.0(3) .
F172 C17C F171 105.4(4) .
F173 C17C F171 106.0(4) .
F172 C17C C13C 112.7(3) .
F173 C17C C13C 113.1(4) .
F171 C17C C13C 112.0(3) .
F181 C18C F183 108.8(5) .
F181 C18C F182 103.5(5) .
F183 C18C F182 103.8(5) .
F181 C18C C15C 113.7(5) .
F183 C18C C15C 113.2(4) .
F182 C18C C15C 112.8(4) .
C26C C21C C22C 115.8(4) .
C26C C21C B1C 124.9(3) .
C22C C21C B1C 119.2(3) .
C23C C22C C21C 122.2(4) .
C23C C22C H22C 118.9 .
C21C C22C H22C 118.9 .
C24C C23C C22C 120.2(4) .
C24C C23C C27C 120.6(4) .
C22C C23C C27C 119.2(4) .
C25C C24C C23C 118.4(4) .
C25C C24C H24C 120.8 .
C23C C24C H24C 120.8 .
C24C C25C C26C 121.1(4) .
C24C C25C C28C 118.7(4) .
C26C C25C C28C 120.2(4) .
C25C C26C C21C 122.1(4) .
C25C C26C H26C 118.9 .
C21C C26C H26C 118.9 .
F273 C27C F275 58.4(6) .
F273 C27C F274 119.6(7) .
F275 C27C F274 108.8(6) .
F273 C27C F271 108.7(6) .
F275 C27C F271 126.3(7) .
F274 C27C F271 26.7(4) .
F273 C27C F277 122.8(9) .
F275 C27C F277 80.0(7) .
F274 C27C F277 38.0(7) .
F271 C27C F277 64.7(7) .
F273 C27C F278 32.4(5) .
F275 C27C F278 28.8(5) .
F274 C27C F278 126.8(7) .
F271 C27C F278 131.2(7) .
F277 C27C F278 107.0(7) .
F273 C27C F279 75.0(8) .
F275 C27C F279 125.7(10) .
F274 C27C F279 70.2(8) .
F271 C27C F279 44.5(7) .
F277 C27C F279 107.1(8) .
F278 C27C F279 106.8(7) .
F273 C27C F276 44.7(5) .
F275 C27C F276 102.5(6) .
F274 C27C F276 100.9(5) .
F271 C27C F276 77.4(5) .
F277 C27C F276 132.4(9) .
F278 C27C F276 76.9(5) .
F279 C27C F276 34.0(7) .
F273 C27C F272 103.2(6) .
F275 C27C F272 47.0(5) .
F274 C27C F272 75.0(5) .
F271 C27C F272 101.2(5) .
F277 C27C F272 37.8(6) .
F278 C27C F272 75.9(5) .
F279 C27C F272 137.6(11) .
F276 C27C F272 141.4(7) .
F273 C27C C23C 119.0(6) .
F275 C27C C23C 116.3(7) .
F274 C27C C23C 118.5(5) .
F271 C27C C23C 114.6(5) .
F277 C27C C23C 113.7(8) .
F278 C27C C23C 112.4(6) .
F279 C27C C23C 109.5(11) .
F276 C27C C23C 107.5(6) .
F272 C27C C23C 108.0(6) .
F281 C28C F283 108.9(5) .
F281 C28C F282 104.6(4) .
F283 C28C F282 103.7(5) .
F281 C28C C25C 113.1(5) .
F283 C28C C25C 113.9(4) .
F282 C28C C25C 111.7(5) .
C36C C31C C32C 115.4(4) .
C36C C31C B1C 124.7(3) .
C32C C31C B1C 119.8(3) .
C33C C32C C31C 122.4(4) .
C33C C32C H32C 118.8 .
C31C C32C H32C 118.8 .
C34C C33C C32C 120.9(4) .
C34C C33C C37C 121.1(4) .
C32C C33C C37C 118.0(4) .
C35C C34C C33C 117.8(4) .
C35C C34C H34C 121.1 .
C33C C34C H34C 121.1 .
C34C C35C C36C 121.6(4) .
C34C C35C C38C 120.0(4) .
C36C C35C C38C 118.3(4) .
C31C C36C C35C 121.9(4) .
C31C C36C H36C 119.1 .
C35C C36C H36C 119.1 .
F372 C37C F373 106.7(5) .
F372 C37C F371 106.0(5) .
F373 C37C F371 105.8(4) .
F372 C37C C33C 111.7(4) .
F373 C37C C33C 113.6(4) .
F371 C37C C33C 112.6(4) .
F382 C38C F383 109.6(6) .
F382 C38C F381 104.7(5) .
F383 C38C F381 102.8(4) .
F382 C38C C35C 111.9(4) .
F383 C38C C35C 113.3(4) .
F381 C38C C35C 113.8(4) .
C46C C41C C42C 115.2(4) .
C46C C41C B1C 126.7(3) .
C42C C41C B1C 118.2(3) .
C43C C42C C41C 123.1(4) .
C43C C42C H42C 118.5 .
C41C C42C H42C 118.5 .
C42C C43C C44C 120.4(4) .
C42C C43C C47C 119.9(4) .
C44C C43C C47C 119.7(4) .
C45C C44C C43C 118.3(4) .
C45C C44C H44C 120.8 .
C43C C44C H44C 120.8 .
C44C C45C C46C 120.4(4) .
C44C C45C C48C 119.4(4) .
C46C C45C C48C 120.2(4) .
C41C C46C C45C 122.6(4) .
C41C C46C H46C 118.7 .
C45C C46C H46C 118.7 .
F473 C47C F472 106.1(4) .
F473 C47C F471 106.4(4) .
F472 C47C F471 104.8(4) .
F473 C47C C43C 113.6(4) .
F472 C47C C43C 112.9(4) .
F471 C47C C43C 112.3(4) .
F485 C48C F488 37.5(4) .
F485 C48C F484 108.2(5) .
F488 C48C F484 130.3(6) .
F485 C48C F481 123.0(6) .
F488 C48C F481 124.7(5) .
F484 C48C F481 29.2(4) .
F485 C48C F487 72.0(6) .
F488 C48C F487 106.7(6) .
F484 C48C F487 42.7(5) .
F481 C48C F487 70.7(5) .
F485 C48C F489 128.5(7) .
F488 C48C F489 105.7(5) .
F484 C48C F489 64.5(5) .
F481 C48C F489 35.3(4) .
F487 C48C F489 104.6(6) .
F485 C48C F483 65.5(5) .
F488 C48C F483 28.7(4) .
F484 C48C F483 129.1(6) .
F481 C48C F483 108.8(5) .
F487 C48C F483 127.6(7) .
F489 C48C F483 80.7(5) .
F485 C48C F486 106.0(5) .
F488 C48C F486 70.9(5) .
F484 C48C F486 105.2(5) .
F481 C48C F486 76.7(5) .
F487 C48C F486 137.5(8) .
F489 C48C F486 42.3(5) .
F483 C48C F486 42.4(4) .
F485 C48C F482 37.2(4) .
F488 C48C F482 74.4(4) .
F484 C48C F482 77.8(4) .
F481 C48C F482 102.7(4) .
F487 C48C F482 36.5(5) .
F489 C48C F482 130.2(6) .
F483 C48C F482 101.2(4) .
F486 C48C F482 136.0(6) .
F485 C48C C45C 116.1(5) .
F488 C48C C45C 115.1(5) .
F484 C48C C45C 113.2(5) .
F481 C48C C45C 116.8(4) .
F487 C48C C45C 111.3(6) .
F489 C48C C45C 112.8(6) .
F483 C48C C45C 114.1(4) .
F486 C48C C45C 107.4(6) .
F482 C48C C45C 111.5(4) .
Cl1D C1D Cl2D 124.9(15) .
Cl3E C1E Cl4E 133(4) .
Cl3E C1E Cl2E 46(2) .
Cl4E C1E Cl2E 177(3) .
Cl3E C1E Cl1E 56(2) .
Cl4E C1E Cl1E 77(2) .
Cl2E C1E Cl1E 102(2) .
Cl3E Cl1E C1E 46.7(17) .
Cl3E Cl1E Cl4E 89.7(16) .
C1E Cl1E Cl4E 43.0(14) .
Cl3E Cl2E C1E 62(3) .
Cl2E Cl3E C1E 73(3) .
Cl2E Cl3E Cl1E 150(3) .
C1E Cl3E Cl1E 77(2) .
Cl4E Cl4E C1E 112(2) 2
Cl4E Cl4E Cl1E 172.5(12) 2
C1E Cl4E Cl1E 60.5(19) .

loop_
_geom_bond_atom_site_label_1
_geom_bond_atom_site_label_2
_geom_bond_distance
_geom_bond_site_symmetry_2
Rh1 C2B 1.856(5) .
Rh1 C1B 1.870(5) .
Rh1 N3' 2.081(3) .
Rh1 N2 2.082(4) .
N1 C5 1.354(6) .
N1 N2 1.370(5) .
N1 C1A 1.457(5) .
N2 C3 1.342(6) .
C3 C4 1.388(8) .
C3 C6 1.494(8) .
C4 C5 1.374(8) .
C4 H4A 0.9300 .
C5 C7 1.490(8) .
C6 H61 0.9600 .
C6 H62 0.9600 .
C6 H63 0.9600 .
C7 H72 0.9600 .
C7 H71 0.9600 .
C7 H73 0.9600 .
C1A C4' 1.487(5) .
C1A H2A 0.9700 .
C1A H1A 0.9700 .
N1' N2' 1.344(4) .
N1' C5' 1.359(5) .
N1' C6' 1.429(5) .
N2' N3' 1.313(5) .
N3' C4' 1.359(5) .
C4' C5' 1.362(6) .
C5' H5' 0.9300 .
C6' C7' 1.379(6) .
C6' C11' 1.380(6) .
C7' C8' 1.388(6) .
C7' H7' 0.9300 .
C8' C9' 1.375(6) .
C8' H8' 0.9300 .
C9' C10' 1.377(7) .
C9' N4' 1.472(5) .
C10' C11' 1.381(7) .
C10' H10' 0.9300 .
C11' H11' 0.9300 .
N4' O1' 1.223(5) .
N4' O2' 1.225(5) .
C1B O1B 1.129(6) .
C2B O2B 1.139(6) .
B1C C11C 1.641(6) .
B1C C21C 1.643(5) .
B1C C41C 1.646(6) .
B1C C31C 1.649(6) .
C11C C12C 1.397(5) .
C11C C16C 1.404(6) .
C12C C13C 1.397(6) .
C12C H12C 0.9300 .
C13C C14C 1.378(6) .
C13C C17C 1.499(6) .
C14C C15C 1.387(6) .
C14C H14C 0.9300 .
C15C C16C 1.396(6) .
C15C C18C 1.493(6) .
C16C H16C 0.9300 .
C17C F172 1.337(5) .
C17C F173 1.337(5) .
C17C F171 1.342(5) .
C18C F181 1.312(7) .
C18C F183 1.312(7) .
C18C F182 1.324(7) .
C21C C26C 1.391(6) .
C21C C22C 1.402(6) .
C22C C23C 1.393(6) .
C22C H22C 0.9300 .
C23C C24C 1.383(7) .
C23C C27C 1.476(7) .
C24C C25C 1.379(7) .
C24C H24C 0.9300 .
C25C C26C 1.385(6) .
C25C C28C 1.496(7) .
C26C H26C 0.9300 .
C27C F273 1.311(8) .
C27C F275 1.313(8) .
C27C F274 1.324(7) .
C27C F271 1.338(8) .
C27C F277 1.339(11) .
C27C F278 1.347(9) .
C27C F279 1.347(12) .
C27C F276 1.408(8) .
C27C F272 1.412(8) .
C28C F281 1.320(7) .
C28C F283 1.322(7) .
C28C F282 1.348(8) .
C31C C36C 1.395(5) .
C31C C32C 1.403(6) .
C32C C33C 1.395(6) .
C32C H32C 0.9300 .
C33C C34C 1.381(6) .
C33C C37C 1.492(6) .
C34C C35C 1.375(6) .
C34C H34C 0.9300 .
C35C C36C 1.398(6) .
C35C C38C 1.500(6) .
C36C H36C 0.9300 .
C37C F372 1.328(6) .
C37C F373 1.336(6) .
C37C F371 1.339(7) .
C38C F382 1.295(6) .
C38C F383 1.310(6) .
C38C F381 1.324(6) .
C41C C46C 1.393(5) .
C41C C42C 1.401(6) .
C42C C43C 1.387(6) .
C42C H42C 0.9300 .
C43C C44C 1.388(6) .
C43C C47C 1.499(6) .
C44C C45C 1.384(6) .
C44C H44C 0.9300 .
C45C C46C 1.403(6) .
C45C C48C 1.481(6) .
C46C H46C 0.9300 .
C47C F473 1.327(5) .
C47C F472 1.329(5) .
C47C F471 1.348(6) .
C48C F485 1.307(8) .
C48C F488 1.320(7) .
C48C F484 1.320(7) .
C48C F481 1.326(6) .
C48C F487 1.333(9) .
C48C F489 1.348(8) .
C48C F483 1.352(6) .
C48C F486 1.365(8) .
C48C F482 1.426(6) .
C1D Cl1D 1.58(2) .
C1D Cl2D 1.62(2) .
C1E Cl3E 1.40(5) .
C1E Cl4E 1.47(5) .
C1E Cl2E 1.52(5) .
C1E Cl1E 1.88(4) .
Cl1E Cl3E 1.60(4) .
Cl1E Cl4E 2.10(3) .
Cl2E Cl3E 1.14(4) .
Cl4E Cl4E 1.44(5) 2

loop_
_geom_torsion_atom_site_label_1
_geom_torsion_atom_site_label_2
_geom_torsion_atom_site_label_3
_geom_torsion_atom_site_label_4
_geom_torsion
_geom_torsion_site_symmetry_4
C5 N1 N2 C3 -1.9(5) .
C1A N1 N2 C3 -175.6(4) .
C5 N1 N2 Rh1 167.7(3) .
C1A N1 N2 Rh1 -6.0(5) .
C2B Rh1 N2 C3 116(9) .
C1B Rh1 N2 C3 -55.5(5) .
N3' Rh1 N2 C3 128.9(5) .
C2B Rh1 N2 N1 -51(9) .
C1B Rh1 N2 N1 138.0(3) .
N3' Rh1 N2 N1 -37.6(3) .
N1 N2 C3 C4 1.3(6) .
Rh1 N2 C3 C4 -166.7(4) .
N1 N2 C3 C6 179.1(5) .
Rh1 N2 C3 C6 11.0(8) .
N2 C3 C4 C5 -0.3(7) .
C6 C3 C4 C5 -177.8(6) .
N2 N1 C5 C4 1.7(5) .
C1A N1 C5 C4 174.6(4) .
N2 N1 C5 C7 -177.4(4) .
C1A N1 C5 C7 -4.6(7) .
C3 C4 C5 N1 -0.9(6) .
C3 C4 C5 C7 178.2(6) .
C5 N1 C1A C4' -110.6(5) .
N2 N1 C1A C4' 61.7(5) .
C5' N1' N2' N3' -0.4(4) .
C6' N1' N2' N3' -173.2(3) .
N1' N2' N3' C4' 0.5(4) .
N1' N2' N3' Rh1 175.7(3) .
C2B Rh1 N3' N2' 45.7(4) .
C1B Rh1 N3' N2' 159(2) .
N2 Rh1 N3' N2' -134.0(3) .
C2B Rh1 N3' C4' -139.5(3) .
C1B Rh1 N3' C4' -26(2) .
N2 Rh1 N3' C4' 40.8(3) .
N2' N3' C4' C5' -0.4(5) .
Rh1 N3' C4' C5' -176.0(3) .
N2' N3' C4' C1A 174.5(3) .
Rh1 N3' C4' C1A -1.2(5) .
N1 C1A C4' N3' -58.0(5) .
N1 C1A C4' C5' 115.3(5) .
N2' N1' C5' C4' 0.2(4) .
C6' N1' C5' C4' 172.3(4) .
N3' C4' C5' N1' 0.1(4) .
C1A C4' C5' N1' -173.8(4) .
N2' N1' C6' C7' 165.2(4) .
C5' N1' C6' C7' -6.3(6) .
N2' N1' C6' C11' -13.8(6) .
C5' N1' C6' C11' 174.7(4) .
C11' C6' C7' C8' 3.4(7) .
N1' C6' C7' C8' -175.6(4) .
C6' C7' C8' C9' -0.1(7) .
C7' C8' C9' C10' -2.7(7) .
C7' C8' C9' N4' 175.6(4) .
C8' C9' C10' C11' 2.2(8) .
N4' C9' C10' C11' -176.1(5) .
C7' C6' C11' C10' -3.9(8) .
N1' C6' C11' C10' 175.1(5) .
C9' C10' C11' C6' 1.1(8) .
C8' C9' N4' O1' -168.4(4) .
C10' C9' N4' O1' 10.0(6) .
C8' C9' N4' O2' 10.8(6) .
C10' C9' N4' O2' -170.8(5) .
C2B Rh1 C1B O1B 37(17) .
N3' Rh1 C1B O1B -77(18) .
N2 Rh1 C1B O1B -143(17) .
C1B Rh1 C2B O2B -8(10) .
N3' Rh1 C2B O2B 168(10) .
N2 Rh1 C2B O2B -179(100) .
C21C B1C C11C C12C 162.3(3) .
C41C B1C C11C C12C 43.5(5) .
C31C B1C C11C C12C -78.3(4) .
C21C B1C C11C C16C -21.5(5) .
C41C B1C C11C C16C -140.3(4) .
C31C B1C C11C C16C 97.9(4) .
C16C C11C C12C C13C 4.6(6) .
B1C C11C C12C C13C -179.0(4) .
C11C C12C C13C C14C -3.4(6) .
C11C C12C C13C C17C 176.0(4) .
C12C C13C C14C C15C 0.3(6) .
C17C C13C C14C C15C -179.2(4) .
C13C C14C C15C C16C 1.4(7) .
C13C C14C C15C C18C 179.7(4) .
C14C C15C C16C C11C 0.0(7) .
C18C C15C C16C C11C -178.3(4) .
C12C C11C C16C C15C -2.9(6) .
B1C C11C C16C C15C -179.3(4) .
C14C C13C C17C F172 -108.2(5) .
C12C C13C C17C F172 72.4(5) .
C14C C13C C17C F173 13.4(6) .
C12C C13C C17C F173 -166.1(4) .
C14C C13C C17C F171 133.1(4) .
C12C C13C C17C F171 -46.3(5) .
C14C C15C C18C F181 -3.5(8) .
C16C C15C C18C F181 174.8(6) .
C14C C15C C18C F183 121.4(5) .
C16C C15C C18C F183 -60.3(6) .
C14C C15C C18C F182 -121.0(5) .
C16C C15C C18C F182 57.3(7) .
C11C B1C C21C C26C 130.7(4) .
C41C B1C C21C C26C -105.6(4) .
C31C B1C C21C C26C 14.0(5) .
C11C B1C C21C C22C -50.3(5) .
C41C B1C C21C C22C 73.5(4) .
C31C B1C C21C C22C -167.0(3) .
C26C C21C C22C C23C -2.0(6) .
B1C C21C C22C C23C 178.8(4) .
C21C C22C C23C C24C 1.1(7) .
C21C C22C C23C C27C -178.5(4) .
C22C C23C C24C C25C 0.1(7) .
C27C C23C C24C C25C 179.7(5) .
C23C C24C C25C C26C -0.2(7) .
C23C C24C C25C C28C 179.5(5) .
C24C C25C C26C C21C -0.8(7) .
C28C C25C C26C C21C 179.5(5) .
C22C C21C C26C C25C 1.9(6) .
B1C C21C C26C C25C -179.1(4) .
C24C C23C C27C F273 21.1(9) .
C22C C23C C27C F273 -159.3(7) .
C24C C23C C27C F275 -45.7(8) .
C22C C23C C27C F275 134.0(7) .
C24C C23C C27C F274 -178.2(6) .
C22C C23C C27C F274 1.4(8) .
C24C C23C C27C F271 152.2(6) .
C22C C23C C27C F271 -28.2(8) .
C24C C23C C27C F277 -136.0(9) .
C22C C23C C27C F277 43.7(10) .
C24C C23C C27C F278 -14.2(8) .
C22C C23C C27C F278 165.4(6) .
C24C C23C C27C F279 104.3(10) .
C22C C23C C27C F279 -76.1(10) .
C24C C23C C27C F276 68.4(7) .
C22C C23C C27C F276 -111.9(6) .
C24C C23C C27C F272 -95.9(7) .
C22C C23C C27C F272 83.7(7) .
C24C C25C C28C F281 44.9(7) .
C26C C25C C28C F281 -135.4(5) .
C24C C25C C28C F283 170.0(5) .
C26C C25C C28C F283 -10.2(8) .
C24C C25C C28C F282 -72.8(6) .
C26C C25C C28C F282 106.9(5) .
C11C B1C C31C C36C 110.0(4) .
C21C B1C C31C C36C -130.8(4) .
C41C B1C C31C C36C -14.1(5) .
C11C B1C C31C C32C -69.0(4) .
C21C B1C C31C C32C 50.2(5) .
C41C B1C C31C C32C 166.9(3) .
C36C C31C C32C C33C 2.9(6) .
B1C C31C C32C C33C -178.1(4) .
C31C C32C C33C C34C -2.1(6) .
C31C C32C C33C C37C 176.0(4) .
C32C C33C C34C C35C 0.0(6) .
C37C C33C C34C C35C -178.1(4) .
C33C C34C C35C C36C 1.1(6) .
C33C C34C C35C C38C 177.2(4) .
C32C C31C C36C C35C -1.8(5) .
B1C C31C C36C C35C 179.2(4) .
C34C C35C C36C C31C -0.2(6) .
C38C C35C C36C C31C -176.4(4) .
C34C C33C C37C F372 119.1(5) .
C32C C33C C37C F372 -59.0(7) .
C34C C33C C37C F373 -1.6(7) .
C32C C33C C37C F373 -179.7(4) .
C34C C33C C37C F371 -121.7(5) .
C32C C33C C37C F371 60.1(6) .
C34C C35C C38C F382 -96.9(6) .
C36C C35C C38C F382 79.4(6) .
C34C C35C C38C F383 138.6(5) .
C36C C35C C38C F383 -45.1(6) .
C34C C35C C38C F381 21.6(6) .
C36C C35C C38C F381 -162.1(4) .
C11C B1C C41C C46C 7.5(5) .
C21C B1C C41C C46C -113.7(4) .
C31C B1C C41C C46C 126.8(4) .
C11C B1C C41C C42C -173.8(3) .
C21C B1C C41C C42C 65.0(4) .
C31C B1C C41C C42C -54.5(4) .
C46C C41C C42C C43C -2.7(6) .
B1C C41C C42C C43C 178.4(4) .
C41C C42C C43C C44C 2.0(6) .
C41C C42C C43C C47C -178.4(4) .
C42C C43C C44C C45C -0.6(6) .
C47C C43C C44C C45C 179.9(4) .
C43C C44C C45C C46C 0.1(6) .
C43C C44C C45C C48C -177.4(4) .
C42C C41C C46C C45C 2.1(6) .
B1C C41C C46C C45C -179.1(4) .
C44C C45C C46C C41C -0.9(6) .
C48C C45C C46C C41C 176.5(4) .
C42C C43C C47C F473 158.2(4) .
C44C C43C C47C F473 -22.2(6) .
C42C C43C C47C F472 -80.8(5) .
C44C C43C C47C F472 98.7(5) .
C42C C43C C47C F471 37.4(6) .
C44C C43C C47C F471 -143.0(4) .
C44C C45C C48C F485 -179.8(6) .
C46C C45C C48C F485 2.8(7) .
C44C C45C C48C F488 -138.1(6) .
C46C C45C C48C F488 44.5(7) .
C44C C45C C48C F484 54.2(7) .
C46C C45C C48C F484 -123.2(6) .
C44C C45C C48C F481 22.1(7) .
C46C C45C C48C F481 -155.3(5) .
C44C C45C C48C F487 100.5(7) .
C46C C45C C48C F487 -77.0(7) .
C44C C45C C48C F489 -16.7(7) .
C46C C45C C48C F489 165.9(6) .
C44C C45C C48C F483 -106.4(6) .
C46C C45C C48C F483 76.2(6) .
C44C C45C C48C F486 -61.4(6) .
C46C C45C C48C F486 121.1(6) .
C44C C45C C48C F482 139.7(5) .
C46C C45C C48C F482 -37.7(6) .
Cl4E C1E Cl1E Cl3E 178(3) .
Cl2E C1E Cl1E Cl3E 1(2) .
Cl3E C1E Cl1E Cl4E -178(3) .
Cl2E C1E Cl1E Cl4E -177(3) .
Cl4E C1E Cl2E Cl3E -57(63) .
Cl1E C1E Cl2E Cl3E -1(2) .
C1E Cl2E Cl3E Cl1E 3(6) .
Cl4E C1E Cl3E Cl2E 176(5) .
Cl1E C1E Cl3E Cl2E 179(3) .
Cl4E C1E Cl3E Cl1E -2(4) .
Cl2E C1E Cl3E Cl1E -179(3) .
C1E Cl1E Cl3E Cl2E -3(5) .
Cl4E Cl1E Cl3E Cl2E -1(6) .
Cl4E Cl1E Cl3E C1E 1(2) .
Cl3E C1E Cl4E Cl4E -178(4) 2
Cl2E C1E Cl4E Cl4E -124(62) 2
Cl1E C1E Cl4E Cl4E -180(3) 2
Cl3E C1E Cl4E Cl1E 2(4) .
Cl2E C1E Cl4E Cl1E 56(62) .
Cl3E Cl1E Cl4E Cl4E 0(24) 2
C1E Cl1E Cl4E Cl4E 1(23) 2
Cl3E Cl1E Cl4E C1E -1(2) .
